data_4134779
loop_
_publ_author_name
'Bower, Jamey K.'
'Cypcar, Andrew D.'
'Henriquez, Brenda'
'Stieber, S Chantal E'
'Zhang, Shiyu'

_publ_section_title
;
 C(sp<sup>3</sup>)-H Fluorination with a Copper(II)/(III) Redox Couple.
;
_journal_name_full 'Journal of the American Chemical Society'
_journal_paper_doi 10.1021/jacs.0c02583
_journal_year 2020
_chemical_formula_moiety 'C31 H37 Cu F N3 O2, 2(C6 H5 F)'
_chemical_formula_sum 'C43 H47 Cu F3 N3 O2'
_chemical_formula_weight 758.37
_chemical_name_systematic
;
['N,N'-Bis(2,6-diisopropylphenyl)-2,6-pyridinedicarboxamido]
copper fluoride fluorobenzene solvate
;
_space_group_crystal_system monoclinic
_space_group_IT_number 11
_space_group_name_Hall '-P 2yb'
_space_group_name_H-M_alt 'P 1 21/m 1'
_atom_sites_solution_hydrogens geom
_audit_creation_date 2020-02-06
_audit_creation_method
;
Olex2 1.2
(compiled May 18 2018 14:05:52 for OlexSys, GUI svn.r5506)
;
_cell_angle_alpha 90
_cell_angle_beta 97.531(4)
_cell_angle_gamma 90
_cell_formula_units_Z 2
_cell_length_a 9.1436(9)
_cell_length_b 13.9372(13)
_cell_length_c 15.6750(13)
_cell_measurement_reflns_used 4409
_cell_measurement_temperature 150
_cell_measurement_theta_max 24.664
_cell_measurement_theta_min 2.998
_cell_volume 1980.3(3)
_computing_cell_refinement 'SAINT v8.38A (Bruker, 2017)'
_computing_data_collection 'APEX3 v2017.3-0 (Bruker, 2017)'
_computing_data_reduction 'SAINT v8.38A (Bruker, 2017)'
_computing_molecular_graphics 'Olex2 (Dolomanov et al., 2009)'
_computing_publication_material 'Olex2 (Dolomanov et al., 2009)'
_computing_structure_refinement 'ShelXL (Sheldrick, 2015)'
_computing_structure_solution 'ShelXT (Sheldrick, 2015)'
_diffrn_ambient_temperature 150.0
_diffrn_detector 'Bruker Photon II area detector'
_diffrn_detector_area_resol_mean 10.5
_diffrn_detector_type 'CMOS area detector'
_diffrn_measured_fraction_theta_full 0.997
_diffrn_measured_fraction_theta_max 0.994
_diffrn_measurement_device 'Kappa Four-Circle Diffractometer'
_diffrn_measurement_device_type 'Bruker D8 Venture'
_diffrn_measurement_method '\w and \f scans'
_diffrn_radiation_monochromator 'Curved-Graphite, Bruker TRIUMPH'
_diffrn_radiation_probe x-ray
_diffrn_radiation_type MoK\a
_diffrn_radiation_wavelength 0.71073
_diffrn_reflns_av_unetI/netI 0.0673
_diffrn_reflns_Laue_measured_fraction_full 0.997
_diffrn_reflns_Laue_measured_fraction_max 0.994
_diffrn_reflns_limit_h_max 11
_diffrn_reflns_limit_h_min -11
_diffrn_reflns_limit_k_max 16
_diffrn_reflns_limit_k_min -16
_diffrn_reflns_limit_l_max 18
_diffrn_reflns_limit_l_min -18
_diffrn_reflns_number 7257
_diffrn_reflns_point_group_measured_fraction_full 0.997
_diffrn_reflns_point_group_measured_fraction_max 0.994
_diffrn_reflns_theta_full 25.242
_diffrn_reflns_theta_max 25.428
_diffrn_reflns_theta_min 3.002
_diffrn_source 'sealed tube'
_diffrn_source_type fine-focus
_diffrn_standards_number 0
_exptl_absorpt_coefficient_mu 0.604
_exptl_absorpt_correction_T_max 0.258980
_exptl_absorpt_correction_T_min 0.223647
_exptl_absorpt_correction_type multi-scan
_exptl_absorpt_process_details
;
 TWINABS-2012/1 (Bruker,2012) was used for absorption correction.

Final HKLF 4 output contains 43052 reflections, Rint = 0.0643
 (17922 with I > 3sig(I), Rint = 0.0382)
;
_exptl_crystal_colour blue
_exptl_crystal_colour_primary blue
_exptl_crystal_density_diffrn 1.272
_exptl_crystal_description block
_exptl_crystal_F_000 796
_exptl_crystal_recrystallization_method 'Grown from a dilute solution of fluorobenzene and pentane at -35 degrees C.'
_exptl_crystal_size_max 0.215
_exptl_crystal_size_mid 0.106
_exptl_crystal_size_min 0.06
_refine_diff_density_max 0.392
_refine_diff_density_min -0.304
_refine_diff_density_rms 0.056
_refine_ls_extinction_method none
_refine_ls_goodness_of_fit_ref 1.057
_refine_ls_hydrogen_treatment constr
_refine_ls_matrix_type full
_refine_ls_number_parameters 293
_refine_ls_number_reflns 7257
_refine_ls_number_restraints 1
_refine_ls_restrained_S_all 1.057
_refine_ls_R_factor_all 0.0698
_refine_ls_R_factor_gt 0.0474
_refine_ls_shift/su_max 0.000
_refine_ls_shift/su_mean 0.000
_refine_ls_structure_factor_coef Fsqd
_refine_ls_weighting_details 'w=1/[\s^2^(Fo^2^)+(0.0470P)^2^+0.2856P] where P=(Fo^2^+2Fc^2^)/3'
_refine_ls_weighting_scheme calc
_refine_ls_wR_factor_gt 0.0922
_refine_ls_wR_factor_ref 0.0992
_reflns_Friedel_coverage 0.000
_reflns_number_gt 5861
_reflns_number_total 7257
_reflns_threshold_expression 'I > 2\s(I)'
_cod_data_source_file ja0c02583_si_005.cif
_cod_data_source_block pdacuf
_cod_depositor_comments
;
The following automatic conversions were performed:

data item '_diffrn_radiation_probe' value 'X-ray' was changed to
'x-ray' in accordance with the
/home/data/users/saulius/crontab/automatic-downloads/rss-feeds/ACS/lib/dictionaries/cif_core.dic
dictionary named 'cif_core.dic' version 2.4.2 last updated on
2011-04-26.

Automatic conversion script
Id: cif_fix_values 7556 2019-12-06 15:28:31Z antanas 
;
_cod_database_code 4134779
_shelx_shelxl_version_number 2018/1
_shelx_space_group_comment
;
The symmetry employed for this shelxl refinement is uniquely defined
by the following loop, which should always be used as a source of
symmetry information in preference to the above space-group names.
They are only intended as comments.
;
_olex2_refinement_description
;
1. Twinned data refinement
 Scales: 0.5889(14)
 0.4111(14)
2. Fixed Uiso
 At 1.2 times of:
  All C(H) groups
 At 1.5 times of:
  All C(H,H,H) groups
3. Others
 1*[Sof(F2B)+Sof(H3B)]+1*[Sof(F1B)+Sof(H1B)]=0.5 with esd of 0
 Sof(H3B)=1-FVAR(1)
 Sof(F2B)=FVAR(1)
 Sof(H1B)=1-FVAR(2)
 Sof(F1B)=FVAR(2)
4.a Ternary CH refined with riding coordinates:
 C11(H11), C19(H19)
4.b Aromatic/amide H refined with riding coordinates:
 C10(H10), C4(H4), C2(H2), C3(H3), C17(H17), C18(H18), C9(H9), C6A(H6A),
 C5A(H5A), C4A(H4A), C2A(H2A), C3A(H3A), C3B(H3B), C2B(H2B), C1B(H1B)
4.c Idealised Me refined as rotating group:
 C12(H12A,H12B,H12C), C13(H13A,H13B,H13C), C21(H21A,H21B,H21C), C20(H20A,H20B,
 H20C)
;
_olex2_exptl_crystal_mounting_method 'Mounted on a MiTeGen mount with Paratone oil'
_olex2_submission_original_sample_id PDACuF
_olex2_submission_special_instructions 'No special instructions were received'

loop_
_space_group_symop_operation_xyz
'x, y, z'
'-x, y+1/2, -z'
'-x, -y, -z'
'x, -y-1/2, z'

loop_
_atom_site_label
_atom_site_type_symbol
_atom_site_fract_x
_atom_site_fract_y
_atom_site_fract_z
_atom_site_U_iso_or_equiv
_atom_site_adp_type
_atom_site_occupancy
_atom_site_site_symmetry_order
_atom_site_calc_flag
_atom_site_refinement_flags_posn
_atom_site_refinement_flags_adp
_atom_site_refinement_flags_occupancy
_atom_site_disorder_assembly
_atom_site_disorder_group
Cu1 Cu 0.42866(7) 0.750000 0.61924(4) 0.02372(16) Uani 1 2 d S T P . .
F1 F 0.2352(3) 0.750000 0.6095(2) 0.0469(8) Uani 1 2 d S T P . .
O1 O 0.6521(4) 0.750000 0.8534(2) 0.0467(10) Uani 1 2 d S T P . .
O2 O 0.6193(4) 0.750000 0.4073(2) 0.0706(14) Uani 1 2 d S T P . .
N3 N 0.4432(4) 0.750000 0.4995(3) 0.0260(10) Uani 1 2 d S T P . .
N2 N 0.4608(5) 0.750000 0.7415(2) 0.0237(9) Uani 1 2 d S T P . .
N1 N 0.6316(4) 0.750000 0.6301(2) 0.0235(8) Uani 1 2 d S T P . .
C6 C 0.6057(6) 0.750000 0.7771(3) 0.0289(12) Uani 1 2 d S T P . .
C7 C 0.3459(5) 0.750000 0.7926(3) 0.0252(11) Uani 1 2 d S T P . .
C8 C 0.2885(4) 0.6619(2) 0.8168(2) 0.0309(8) Uani 1 1 d . . . . .
C16 C 0.2542(4) 0.6612(3) 0.4076(2) 0.0435(10) Uani 1 1 d . . . . .
C10 C 0.1231(6) 0.750000 0.8947(3) 0.0350(13) Uani 1 2 d S T P . .
H10 H 0.048587 0.749999 0.931695 0.042 Uiso 1 2 calc RS T P . .
C1 C 0.6909(6) 0.750000 0.5578(3) 0.0274(12) Uani 1 2 d S T P . .
C5 C 0.7030(5) 0.750000 0.7084(3) 0.0273(12) Uani 1 2 d S T P . .
C11 C 0.3478(5) 0.5673(3) 0.7901(3) 0.0456(10) Uani 1 1 d . . . . .
H11 H 0.415958 0.580833 0.746545 0.055 Uiso 1 1 calc R . . . .
C4 C 0.8556(6) 0.750000 0.7184(4) 0.0456(16) Uani 1 2 d S T P . .
H4 H 0.911645 0.750000 0.773907 0.055 Uiso 1 2 calc RS T P . .
C2 C 0.8463(6) 0.750000 0.5645(4) 0.0417(15) Uani 1 2 d S T P . .
H2 H 0.895937 0.750000 0.514963 0.050 Uiso 1 2 calc RS T P . .
C3 C 0.9223(7) 0.750000 0.6461(4) 0.0528(16) Uani 1 2 d S T P . .
H3 H 1.027048 0.750000 0.652181 0.063 Uiso 1 2 calc RS T P . .
C12 C 0.2264(6) 0.5012(3) 0.7483(3) 0.0608(13) Uani 1 1 d . . . . .
H12A H 0.164628 0.480605 0.791550 0.091 Uiso 1 1 calc GR . . . .
H12B H 0.270799 0.444781 0.724572 0.091 Uiso 1 1 calc GR . . . .
H12C H 0.165569 0.535512 0.701958 0.091 Uiso 1 1 calc GR . . . .
C14 C 0.5838(7) 0.750000 0.4793(3) 0.0369(12) Uani 1 2 d S T P . .
C17 C 0.1284(5) 0.6637(4) 0.3492(3) 0.0683(14) Uani 1 1 d . . . . .
H17 H 0.085603 0.605087 0.327469 0.082 Uiso 1 1 calc R . . . .
C18 C 0.0619(9) 0.750000 0.3209(5) 0.083(2) Uani 1 2 d S T P . .
H18 H -0.027860 0.750000 0.282683 0.099 Uiso 1 2 calc RS T P . .
C19 C 0.3225(5) 0.5680(3) 0.4377(3) 0.0537(12) Uani 1 1 d . . . . .
H19 H 0.415841 0.583107 0.476171 0.064 Uiso 1 1 calc R . . . .
C13 C 0.4370(5) 0.5185(3) 0.8665(3) 0.0670(14) Uani 1 1 d . . . . .
H13A H 0.513718 0.562384 0.892822 0.101 Uiso 1 1 calc GR . . . .
H13B H 0.483000 0.460383 0.847084 0.101 Uiso 1 1 calc GR . . . .
H13C H 0.371649 0.501339 0.908933 0.101 Uiso 1 1 calc GR . . . .
C15 C 0.3170(6) 0.750000 0.4368(3) 0.0351(13) Uani 1 2 d S T P . .
C9 C 0.1759(4) 0.6649(2) 0.8685(2) 0.0354(8) Uani 1 1 d . . . . .
H9 H 0.135041 0.606519 0.885896 0.042 Uiso 1 1 calc R . . . .
C21 C 0.3642(7) 0.5081(3) 0.3636(3) 0.0794(16) Uani 1 1 d . . . . .
H21A H 0.275339 0.493498 0.323664 0.119 Uiso 1 1 calc GR . . . .
H21B H 0.410277 0.448176 0.386040 0.119 Uiso 1 1 calc GR . . . .
H21C H 0.433786 0.544066 0.333345 0.119 Uiso 1 1 calc GR . . . .
C20 C 0.2243(7) 0.5139(4) 0.4908(4) 0.0882(19) Uani 1 1 d . . . . .
H20A H 0.196356 0.555828 0.536196 0.132 Uiso 1 1 calc GR . . . .
H20B H 0.277111 0.457806 0.516946 0.132 Uiso 1 1 calc GR . . . .
H20C H 0.135289 0.492777 0.453852 0.132 Uiso 1 1 calc GR . . . .
F1A F 0.1879(7) 0.250000 0.8510(4) 0.1253(18) Uani 1 2 d S T P . .
C6A C 0.4080(10) 0.250000 0.7907(4) 0.060(2) Uani 1 2 d S T P . .
H6A H 0.353031 0.250000 0.734917 0.072 Uiso 1 2 calc RS T P . .
C5A C 0.5595(12) 0.250000 0.8011(6) 0.075(3) Uani 1 2 d S T P . .
H5A H 0.611642 0.250000 0.752465 0.090 Uiso 1 2 calc RS T P . .
C4A C 0.6354(11) 0.250000 0.8843(9) 0.100(4) Uani 1 2 d S T P . .
H4A H 0.740218 0.250000 0.893095 0.120 Uiso 1 2 calc RS T P . .
C2A C 0.4089(12) 0.250000 0.9425(5) 0.072(2) Uani 1 2 d S T P . .
H2A H 0.355119 0.250000 0.990395 0.087 Uiso 1 2 calc RS T P . .
C3A C 0.5566(13) 0.250000 0.9541(6) 0.089(3) Uani 1 2 d S T P . .
H3A H 0.608008 0.250000 1.010825 0.107 Uiso 1 2 calc RS T P . .
C1A C 0.3387(8) 0.250000 0.8621(5) 0.0570(18) Uani 1 2 d S T P . .
F1B F 0.8142(13) 0.4759(9) 0.8567(8) 0.119(4) Uani 0.319(4) 1 d . . . A 1
F2B F 0.991(2) 0.6574(13) 1.0950(14) 0.116(7) Uani 0.181(4) 1 d . . . B 2
C3B C 0.9876(8) 0.5791(4) 1.0495(4) 0.0749(15) Uani 1 1 d . . . . .
H3B H 0.980156 0.634166 1.084340 0.090 Uiso 0.819(4) 1 calc R . . B 1
C2B C 0.8852(6) 0.5630(4) 0.9802(5) 0.0765(16) Uani 1 1 d . . . . .
H2B H 0.805553 0.606421 0.966505 0.092 Uiso 1 1 calc R . . . .
C1B C 0.8972(7) 0.4846(5) 0.9308(4) 0.0764(16) Uani 1 1 d . . . . .
H1B H 0.825929 0.473311 0.882082 0.092 Uiso 0.681(4) 1 calc R . . A 2

loop_
_atom_site_aniso_label
_atom_site_aniso_U_11
_atom_site_aniso_U_22
_atom_site_aniso_U_33
_atom_site_aniso_U_23
_atom_site_aniso_U_13
_atom_site_aniso_U_12
Cu1 0.0155(3) 0.0328(3) 0.0238(3) 0.000 0.0062(3) 0.000
F1 0.0173(15) 0.090(2) 0.0348(19) 0.000 0.0080(16) 0.000
O1 0.031(2) 0.081(3) 0.027(2) 0.000 -0.0033(18) 0.000
O2 0.044(3) 0.143(4) 0.029(2) 0.000 0.0181(18) 0.000
N3 0.020(2) 0.036(2) 0.024(2) 0.000 0.0111(18) 0.000
N2 0.023(2) 0.033(2) 0.015(2) 0.000 0.003(2) 0.000
N1 0.0157(18) 0.0257(18) 0.031(2) 0.000 0.009(3) 0.000
C6 0.024(3) 0.037(3) 0.026(3) 0.000 0.004(2) 0.000
C7 0.016(2) 0.042(3) 0.017(3) 0.000 0.001(2) 0.000
C8 0.029(2) 0.039(2) 0.0258(19) 0.0040(15) 0.0083(16) 0.0013(16)
C16 0.037(2) 0.056(2) 0.036(2) -0.0060(18) -0.0023(18) -0.0080(19)
C10 0.026(3) 0.055(3) 0.026(3) 0.000 0.009(2) 0.000
C1 0.021(3) 0.038(3) 0.026(3) 0.000 0.015(2) 0.000
C5 0.020(3) 0.035(3) 0.024(3) 0.000 -0.007(2) 0.000
C11 0.050(3) 0.035(2) 0.059(3) 0.0055(19) 0.032(2) -0.001(2)
C4 0.019(3) 0.072(4) 0.044(4) 0.000 -0.001(3) 0.000
C2 0.026(3) 0.067(4) 0.036(4) 0.000 0.018(3) 0.000
C3 0.013(3) 0.080(4) 0.066(4) 0.000 0.009(3) 0.000
C12 0.081(4) 0.046(2) 0.056(3) -0.009(2) 0.010(3) -0.001(2)
C14 0.032(3) 0.053(3) 0.031(3) 0.000 0.024(3) 0.000
C17 0.056(3) 0.083(3) 0.059(3) -0.011(3) -0.016(2) -0.016(3)
C18 0.043(4) 0.120(6) 0.073(5) 0.000 -0.038(4) 0.000
C19 0.063(3) 0.044(2) 0.051(3) -0.009(2) -0.005(2) -0.010(2)
C13 0.052(3) 0.045(2) 0.101(4) 0.001(2) -0.004(3) 0.007(2)
C15 0.032(3) 0.049(3) 0.024(3) 0.000 0.003(2) 0.000
C9 0.0317(18) 0.047(2) 0.0293(19) 0.0029(15) 0.0125(19) -0.0053(19)
C21 0.109(4) 0.056(3) 0.078(4) -0.010(2) 0.032(4) 0.001(3)
C20 0.122(6) 0.073(4) 0.076(4) 0.008(3) 0.038(4) 0.002(4)
F1A 0.081(4) 0.168(5) 0.122(4) 0.000 -0.004(4) 0.000
C6A 0.100(7) 0.055(4) 0.026(3) 0.000 0.015(4) 0.000
C5A 0.103(8) 0.038(4) 0.095(7) 0.000 0.056(6) 0.000
C4A 0.084(8) 0.053(5) 0.157(11) 0.000 -0.006(7) 0.000
C2A 0.115(8) 0.065(5) 0.036(4) 0.000 0.007(5) 0.000
C3A 0.110(9) 0.080(6) 0.065(6) 0.000 -0.040(6) 0.000
C1A 0.055(4) 0.060(4) 0.052(4) 0.000 -0.005(4) 0.000
F1B 0.091(9) 0.155(11) 0.109(10) -0.002(8) 0.010(8) -0.039(8)
F2B 0.114(17) 0.102(14) 0.148(18) -0.024(12) 0.077(15) -0.023(12)
C3B 0.081(4) 0.065(3) 0.090(4) 0.002(3) 0.055(4) -0.011(3)
C2B 0.053(3) 0.074(4) 0.110(5) 0.033(4) 0.039(4) 0.006(3)
C1B 0.065(4) 0.091(4) 0.075(4) 0.015(4) 0.017(3) -0.014(3)

loop_
_atom_type_symbol
_atom_type_description
_atom_type_scat_dispersion_real
_atom_type_scat_dispersion_imag
_atom_type_scat_source
C C 0.0033 0.0016 'International Tables Vol C Tables 4.2.6.8 and 6.1.1.4'
H H 0.0000 0.0000 'International Tables Vol C Tables 4.2.6.8 and 6.1.1.4'
Cu Cu 0.3201 1.2651 'International Tables Vol C Tables 4.2.6.8 and 6.1.1.4'
F F 0.0171 0.0103 'International Tables Vol C Tables 4.2.6.8 and 6.1.1.4'
N N 0.0061 0.0033 'International Tables Vol C Tables 4.2.6.8 and 6.1.1.4'
O O 0.0106 0.0060 'International Tables Vol C Tables 4.2.6.8 and 6.1.1.4'

loop_
_geom_angle_atom_site_label_1
_geom_angle_atom_site_label_2
_geom_angle_atom_site_label_3
_geom_angle
_geom_angle_site_symmetry_1
_geom_angle_site_symmetry_3
_geom_angle_publ_flag
F1 Cu1 N3 96.55(16) . . ?
F1 Cu1 N2 96.24(17) . . ?
F1 Cu1 N1 179.68(17) . . ?
N3 Cu1 N2 167.21(18) . . ?
N1 Cu1 N3 83.77(17) . . ?
N1 Cu1 N2 83.44(18) . . ?
C14 N3 Cu1 114.8(3) . . ?
C14 N3 C15 123.1(4) . . ?
C15 N3 Cu1 122.1(3) . . ?
C6 N2 Cu1 115.1(3) . . ?
C6 N2 C7 121.7(4) . . ?
C7 N2 Cu1 123.2(3) . . ?
C1 N1 Cu1 116.3(3) . . ?
C5 N1 Cu1 117.3(3) . . ?
C5 N1 C1 126.4(4) . . ?
O1 C6 N2 126.5(5) . . ?
O1 C6 C5 123.3(5) . . ?
N2 C6 C5 110.2(4) . . ?
N2 C7 C8 119.2(2) . . ?
N2 C7 C8 119.2(2) . 4_575 ?
C8 C7 C8 121.6(4) 4_575 . ?
C7 C8 C11 121.9(3) . . ?
C9 C8 C7 117.5(3) . . ?
C9 C8 C11 120.6(3) . . ?
C17 C16 C19 120.9(4) . . ?
C17 C16 C15 117.5(4) . . ?
C15 C16 C19 121.6(4) . . ?
C9 C10 H10 119.6 4_575 . ?
C9 C10 H10 119.6 . . ?
C9 C10 C9 120.8(5) 4_575 . ?
N1 C1 C2 117.3(5) . . ?
N1 C1 C14 114.6(4) . . ?
C2 C1 C14 128.1(5) . . ?
N1 C5 C6 114.0(4) . . ?
N1 C5 C4 118.4(5) . . ?
C4 C5 C6 127.6(5) . . ?
C8 C11 H11 107.7 . . ?
C8 C11 C12 112.4(4) . . ?
C8 C11 C13 110.4(4) . . ?
C12 C11 H11 107.7 . . ?
C13 C11 H11 107.7 . . ?
C13 C11 C12 110.7(3) . . ?
C5 C4 H4 121.2 . . ?
C3 C4 C5 117.6(6) . . ?
C3 C4 H4 121.2 . . ?
C1 C2 H2 121.6 . . ?
C3 C2 C1 116.9(5) . . ?
C3 C2 H2 121.6 . . ?
C4 C3 C2 123.4(6) . . ?
C4 C3 H3 118.3 . . ?
C2 C3 H3 118.3 . . ?
C11 C12 H12A 109.5 . . ?
C11 C12 H12B 109.5 . . ?
C11 C12 H12C 109.5 . . ?
H12A C12 H12B 109.5 . . ?
H12A C12 H12C 109.5 . . ?
H12B C12 H12C 109.5 . . ?
O2 C14 N3 126.3(6) . . ?
O2 C14 C1 123.2(5) . . ?
N3 C14 C1 110.5(4) . . ?
C16 C17 H17 119.1 . . ?
C16 C17 C18 121.8(4) . . ?
C18 C17 H17 119.1 . . ?
C17 C18 C17 119.2(6) . 4_575 ?
C17 C18 H18 120.4 . . ?
C17 C18 H18 120.4 4_575 . ?
C16 C19 H19 107.3 . . ?
C16 C19 C21 111.9(4) . . ?
C16 C19 C20 110.8(4) . . ?
C21 C19 H19 107.3 . . ?
C20 C19 H19 107.3 . . ?
C20 C19 C21 112.0(4) . . ?
C11 C13 H13A 109.5 . . ?
C11 C13 H13B 109.5 . . ?
C11 C13 H13C 109.5 . . ?
H13A C13 H13B 109.5 . . ?
H13A C13 H13C 109.5 . . ?
H13B C13 H13C 109.5 . . ?
N3 C15 C16 119.0(2) . 4_575 ?
N3 C15 C16 119.0(2) . . ?
C16 C15 C16 122.0(5) 4_575 . ?
C8 C9 H9 119.4 . . ?
C10 C9 C8 121.3(3) . . ?
C10 C9 H9 119.4 . . ?
C19 C21 H21A 109.5 . . ?
C19 C21 H21B 109.5 . . ?
C19 C21 H21C 109.5 . . ?
H21A C21 H21B 109.5 . . ?
H21A C21 H21C 109.5 . . ?
H21B C21 H21C 109.5 . . ?
C19 C20 H20A 109.5 . . ?
C19 C20 H20B 109.5 . . ?
C19 C20 H20C 109.5 . . ?
H20A C20 H20B 109.5 . . ?
H20A C20 H20C 109.5 . . ?
H20B C20 H20C 109.5 . . ?
C5A C6A H6A 120.8 . . ?
C1A C6A H6A 120.8 . . ?
C1A C6A C5A 118.4(8) . . ?
C6A C5A H5A 120.6 . . ?
C6A C5A C4A 118.7(8) . . ?
C4A C5A H5A 120.6 . . ?
C5A C4A H4A 120.3 . . ?
C3A C4A C5A 119.4(10) . . ?
C3A C4A H4A 120.3 . . ?
C3A C2A H2A 120.7 . . ?
C1A C2A H2A 120.7 . . ?
C1A C2A C3A 118.6(9) . . ?
C4A C3A H3A 119.6 . . ?
C2A C3A C4A 120.8(10) . . ?
C2A C3A H3A 119.6 . . ?
C6A C1A F1A 117.9(8) . . ?
C2A C1A F1A 118.1(8) . . ?
C2A C1A C6A 124.0(8) . . ?
F2B C3B C2B 122.7(13) . . ?
F2B C3B C1B 117.1(13) . 3_767 ?
C2B C3B H3B 120.0 . . ?
C2B C3B C1B 119.9(5) . 3_767 ?
C1B C3B H3B 120.0 3_767 . ?
C3B C2B H2B 120.2 . . ?
C1B C2B C3B 119.6(5) . . ?
C1B C2B H2B 120.2 . . ?
F1B C1B C3B 118.4(9) . 3_767 ?
F1B C1B C2B 120.2(9) . . ?
C3B C1B H1B 119.7 3_767 . ?
C2B C1B C3B 120.5(6) . 3_767 ?
C2B C1B H1B 119.7 . . ?

loop_
_geom_bond_atom_site_label_1
_geom_bond_atom_site_label_2
_geom_bond_distance
_geom_bond_site_symmetry_2
_geom_bond_publ_flag
Cu1 F1 1.755(3) . ?
Cu1 N3 1.899(4) . ?
Cu1 N2 1.901(4) . ?
Cu1 N1 1.841(4) . ?
O1 C6 1.216(6) . ?
O2 C14 1.215(6) . ?
N3 C14 1.364(7) . ?
N3 C15 1.414(7) . ?
N2 C6 1.368(7) . ?
N2 C7 1.402(6) . ?
N1 C1 1.319(6) . ?
N1 C5 1.312(6) . ?
C6 C5 1.483(7) . ?
C7 C8 1.406(4) 4_575 ?
C7 C8 1.406(4) . ?
C8 C11 1.506(5) . ?
C8 C9 1.392(5) . ?
C16 C17 1.374(6) . ?
C16 C19 1.491(5) . ?
C16 C15 1.415(4) . ?
C10 H10 0.9500 . ?
C10 C9 1.364(4) 4_575 ?
C10 C9 1.364(4) . ?
C1 C2 1.411(8) . ?
C1 C14 1.469(8) . ?
C5 C4 1.384(7) . ?
C11 H11 1.0000 . ?
C11 C12 1.524(6) . ?
C11 C13 1.519(6) . ?
C4 H4 0.9500 . ?
C4 C3 1.355(8) . ?
C2 H2 0.9500 . ?
C2 C3 1.373(8) . ?
C3 H3 0.9500 . ?
C12 H12A 0.9800 . ?
C12 H12B 0.9800 . ?
C12 H12C 0.9800 . ?
C17 H17 0.9500 . ?
C17 C18 1.393(6) . ?
C18 H18 0.9500 . ?
C19 H19 1.0000 . ?
C19 C21 1.519(6) . ?
C19 C20 1.505(6) . ?
C13 H13A 0.9800 . ?
C13 H13B 0.9800 . ?
C13 H13C 0.9800 . ?
C9 H9 0.9500 . ?
C21 H21A 0.9800 . ?
C21 H21B 0.9800 . ?
C21 H21C 0.9800 . ?
C20 H20A 0.9800 . ?
C20 H20B 0.9800 . ?
C20 H20C 0.9800 . ?
F1A C1A 1.367(8) . ?
C6A H6A 0.9500 . ?
C6A C5A 1.374(11) . ?
C6A C1A 1.355(9) . ?
C5A H5A 0.9500 . ?
C5A C4A 1.395(12) . ?
C4A H4A 0.9500 . ?
C4A C3A 1.387(13) . ?
C2A H2A 0.9500 . ?
C2A C3A 1.338(12) . ?
C2A C1A 1.338(9) . ?
C3A H3A 0.9500 . ?
F1B C1B 1.308(13) . ?
F2B C3B 1.303(18) . ?
C3B H3B 0.9500 . ?
C3B C2B 1.356(8) . ?
C3B C1B 1.381(8) 3_767 ?
C2B H2B 0.9500 . ?
C2B C1B 1.351(8) . ?
C1B H1B 0.9500 . ?

loop_
_twin_individual_id
_twin_individual_mass_fraction_refined
1 0.5889(14)
2 0.4111(14)
